data_8104768
loop_
_publ_author_name
'Zhang, Lan'
'Wang, Lu'
'Ding, Wu-Xiu'
'Wang, Qiang'
'Chen, Meng-Juan'

_publ_section_title
;
 Crystal structure of (OC&#x2010;6&#x2010;13)&#x2010;aqua&#x2010;tris
 (3&#x2010;bromopyridine&#x2010;\k1
 N)&#x2010;bis(trifluoroacetato&#x2010;\k1 O)cadmium(II) C19H14Br3CdF6N3O5
;
_journal_issue 3
_journal_name_full 'Zeitschrift f\"ur Kristallographie - New Crystal Structures'
_journal_page_first 565
_journal_page_last 567
_journal_paper_doi 10.1515/ncrs-2020-0631
_journal_volume 236
_journal_year 2021
_chemical_formula_moiety 'C19 H14 Br3 Cd F6 N3 O5'
_chemical_formula_sum 'C19 H14 Br3 Cd F6 N3 O5'
_chemical_formula_weight 830.46
_chemical_name_systematic
;
aqua-<i>\kO</i>-bis(<i>trans</i>-<i>\h</i>^1^-trifluoroacetato-<i>\kO</i>)-\
tris(3-bromopyridine-<i>\kN</i>)-cadmium(II)
;
_space_group_crystal_system triclinic
_space_group_IT_number 2
_space_group_name_Hall '-P 1'
_space_group_name_H-M_alt 'P -1'
_atom_sites_solution_hydrogens mixed
_atom_sites_solution_primary dual
_audit_creation_method
;
Olex2 1.3
(compiled 2020.06.28 svn.raecde09e for OlexSys, GUI svn.r6132)
;
_cell_angle_alpha 102.707(2)
_cell_angle_beta 96.854(2)
_cell_angle_gamma 112.550(2)
_cell_formula_units_Z 2
_cell_length_a 9.2591(4)
_cell_length_b 9.6573(5)
_cell_length_c 16.9256(9)
_cell_measurement_reflns_used 9548
_cell_measurement_temperature 150.15
_cell_measurement_theta_max 26.39
_cell_measurement_theta_min 2.35
_cell_volume 1328.20(12)
_computing_cell_refinement 'SAINT (Bruker, 2016) [1]'
_computing_data_collection 'SAINT (Bruker, 2016) [1]'
_computing_data_reduction 'SAINT (Bruker, 2016) [1]'
_computing_molecular_graphics 'Diamond 4.0 [3]'
_computing_publication_material 'Olex2 (Dolomanov et al., 2009) [4]'
_computing_structure_refinement 'ShelXL (Sheldrick, 2015) [2]'
_computing_structure_solution 'ShelXL (Sheldrick, 2015) [2]'
_diffrn_ambient_temperature 150.15
_diffrn_measured_fraction_theta_full 0.999
_diffrn_measured_fraction_theta_max 0.996
_diffrn_measurement_device_type 'Bruker APEX-II CCD'
_diffrn_measurement_method '\f and \w scans'
_diffrn_radiation_type MoK\a
_diffrn_radiation_wavelength 0.71073
_diffrn_reflns_av_R_equivalents 0.0418
_diffrn_reflns_av_unetI/netI 0.0311
_diffrn_reflns_Laue_measured_fraction_full 0.999
_diffrn_reflns_Laue_measured_fraction_max 0.996
_diffrn_reflns_limit_h_max 11
_diffrn_reflns_limit_h_min -11
_diffrn_reflns_limit_k_max 12
_diffrn_reflns_limit_k_min -12
_diffrn_reflns_limit_l_max 21
_diffrn_reflns_limit_l_min -21
_diffrn_reflns_number 28241
_diffrn_reflns_point_group_measured_fraction_full 0.999
_diffrn_reflns_point_group_measured_fraction_max 0.996
_diffrn_reflns_theta_full 25.242
_diffrn_reflns_theta_max 26.448
_diffrn_reflns_theta_min 2.386
_diffrn_source_current 30.0
_diffrn_source_power 1.5
_diffrn_source_voltage 50.0
_diffrn_standards_number 0
_exptl_absorpt_coefficient_mu 5.411
_exptl_absorpt_correction_T_max 0.0276
_exptl_absorpt_correction_T_min 0.0097
_exptl_absorpt_correction_type multi-scan
_exptl_absorpt_process_details
'SADABS-2016/2 (Bruker,2016/2) was used for absorption correction. wR2(int) was 0.0789 before and 0.0532 after correction. The Ratio of minimum to maximum transmission is 0.3514. The \l/2 correction factor is Not present.'
_exptl_crystal_colour colourless
_exptl_crystal_colour_primary colourless
_exptl_crystal_density_diffrn 2.077
_exptl_crystal_description block
_exptl_crystal_F_000 792
_exptl_crystal_size_max 0.15
_exptl_crystal_size_mid 0.11
_exptl_crystal_size_min 0.1
_refine_diff_density_max 0.645
_refine_diff_density_min -0.621
_refine_diff_density_rms 0.081
_refine_ls_extinction_coef .
_refine_ls_extinction_method none
_refine_ls_goodness_of_fit_ref 1.006
_refine_ls_hydrogen_treatment constr
_refine_ls_matrix_type full
_refine_ls_number_parameters 372
_refine_ls_number_reflns 5452
_refine_ls_number_restraints 84
_refine_ls_restrained_S_all 1.016
_refine_ls_R_factor_all 0.0433
_refine_ls_R_factor_gt 0.0291
_refine_ls_shift/su_max 0.002
_refine_ls_shift/su_mean 0.000
_refine_ls_structure_factor_coef Fsqd
_refine_ls_weighting_details 'w=1/[\s^2^(Fo^2^)+(0.0174P)^2^+2.0316P] where P=(Fo^2^+2Fc^2^)/3'
_refine_ls_weighting_scheme calc
_refine_ls_wR_factor_gt 0.0574
_refine_ls_wR_factor_ref 0.0625
_reflns_Friedel_coverage 0.000
_reflns_Friedel_fraction_full .
_reflns_Friedel_fraction_max .
_reflns_number_gt 4422
_reflns_number_total 5452
_reflns_threshold_expression 'I > 2\s(I)'
_cod_data_source_file suppl_j_ncrs-2020-0631_suppl.cif
_cod_data_source_block mo_0114_2_0m
_cod_database_code 8104768
_shelx_shelxl_version_number 2018/3
_shelx_space_group_comment
;
The symmetry employed for this shelxl refinement is uniquely defined
by the following loop, which should always be used as a source of
symmetry information in preference to the above space-group names.
They are only intended as comments.
;
_shelx_estimated_absorpt_t_max 0.614
_shelx_estimated_absorpt_t_min 0.497
_olex2_refinement_description
;
1. Fixed Uiso
 At 1.2 times of:
  All C(H) groups
 At 1.5 times of:
  All O(H,H) groups
2. Uiso/Uaniso restraints and constraints
Uanis(F4) \\sim Ueq, Uanis(F5) \\sim Ueq, Uanis(F6) \\sim Ueq, Uanis(C4) \\sim
Ueq, Uanis(F6A) \\sim Ueq, Uanis(C4A) \\sim Ueq, Uanis(F5A) \\sim Ueq: with
sigma of 0.01 and sigma for terminal atoms of 0.02
Uanis(F4A) \\sim Ueq: with sigma of 0.005 and sigma for terminal atoms of 0.01
3. Rigid body (RIGU) restrains
 F4, F4A, F5, F5A, F6, F6A, C4, C4A
 with sigma for 1-2 distances of 0.004 and sigma for 1-3 distances of 0.004
4. Others
 Sof(F4A)=Sof(F5A)=Sof(F6A)=Sof(C4A)=1-FVAR(1)
 Sof(F4)=Sof(F5)=Sof(F6)=Sof(C4)=FVAR(1)
5.a Rotating group:
 O5(H5A,H5B)
5.b Aromatic/amide H refined with riding coordinates:
 C5(H5), C7(H7), C8(H8), C9(H9), C10(H10), C12(H12), C13(H13), C14(H14),
 C15(H15), C17(H17), C18(H18), C19(H19)
;

loop_
_space_group_symop_operation_xyz
'x, y, z'
'-x, -y, -z'

loop_
_atom_site_label
_atom_site_type_symbol
_atom_site_fract_x
_atom_site_fract_y
_atom_site_fract_z
_atom_site_U_iso_or_equiv
_atom_site_adp_type
_atom_site_occupancy
_atom_site_site_symmetry_order
_atom_site_calc_flag
_atom_site_refinement_flags_posn
_atom_site_refinement_flags_adp
_atom_site_refinement_flags_occupancy
_atom_site_disorder_assembly
_atom_site_disorder_group
Cd1 Cd 0.30460(3) 0.68572(3) 0.69225(2) 0.03136(7) Uani 1 1 d . . . . .
Br1 Br 0.68636(5) 0.30490(5) 0.64930(3) 0.04763(11) Uani 1 1 d . . . . .
Br2 Br -0.23747(5) 0.60816(5) 0.86902(3) 0.05333(12) Uani 1 1 d . . . . .
Br3 Br 0.73100(5) 0.97817(5) 1.03919(2) 0.05318(12) Uani 1 1 d . . . . .
F1 F 0.3589(3) 1.0221(3) 0.49948(16) 0.0584(6) Uani 1 1 d . . . . .
F2 F 0.1073(3) 0.9036(3) 0.45142(16) 0.0641(7) Uani 1 1 d . . . . .
F3 F 0.2015(4) 1.0589(3) 0.57501(16) 0.0669(7) Uani 1 1 d . . . . .
F4 F 0.1415(19) 0.3070(16) 0.9060(11) 0.098(4) Uani 0.655(8) 1 d . U P A 1
F4A F 0.3769(19) 0.500(2) 0.9347(11) 0.087(5) Uani 0.345(8) 1 d . U P A 2
F5 F 0.3309(13) 0.5375(10) 0.9474(6) 0.108(4) Uani 0.655(8) 1 d . U P A 1
F5A F 0.170(3) 0.290(2) 0.9007(17) 0.073(6) Uani 0.345(8) 1 d . U P A 2
F6 F 0.3659(8) 0.3350(9) 0.8789(5) 0.128(3) Uani 0.655(8) 1 d . U P A 1
F6A F 0.1227(15) 0.4828(13) 0.9267(6) 0.103(4) Uani 0.345(8) 1 d . U P A 2
O1 O 0.3370(3) 0.8566(3) 0.61373(15) 0.0365(5) Uani 1 1 d . . . . .
O2 O 0.1032(3) 0.6880(3) 0.52694(15) 0.0412(6) Uani 1 1 d . . . . .
O3 O 0.3079(3) 0.5588(3) 0.79412(16) 0.0433(6) Uani 1 1 d . . . . .
O4 O 0.0998(4) 0.3243(4) 0.75271(19) 0.0766(11) Uani 1 1 d . . . . .
O5 O 0.1291(3) 0.4374(3) 0.61826(16) 0.0445(6) Uani 1 1 d . . . . .
H5A H 0.042576 0.436784 0.588048 0.067 Uiso 1 1 d R U . . .
H5B H 0.088133 0.381815 0.652429 0.067 Uiso 1 1 d R U . . .
N1 N 0.5051(3) 0.6284(3) 0.64113(17) 0.0336(6) Uani 1 1 d . . . . .
N2 N 0.1125(3) 0.7632(3) 0.74139(18) 0.0349(6) Uani 1 1 d . . . . .
N3 N 0.5056(3) 0.9057(3) 0.80080(18) 0.0349(6) Uani 1 1 d . . . . .
C1 C 0.2184(4) 0.8155(4) 0.5550(2) 0.0328(7) Uani 1 1 d . . . . .
C2 C 0.2200(4) 0.9501(4) 0.5195(2) 0.0391(8) Uani 1 1 d . . . . .
C3 C 0.2166(5) 0.4317(4) 0.8017(2) 0.0423(9) Uani 1 1 d . . . . .
C4 C 0.2698(13) 0.4017(13) 0.8843(6) 0.060(2) Uani 0.655(8) 1 d . U P A 1
C4A C 0.216(3) 0.428(2) 0.8936(12) 0.050(4) Uani 0.345(8) 1 d . U P A 2
C5 C 0.5326(4) 0.5089(4) 0.6548(2) 0.0355(8) Uani 1 1 d . . . . .
H5 H 0.470083 0.447623 0.685653 0.043 Uiso 1 1 calc R U . . .
C6 C 0.6497(4) 0.4726(4) 0.6253(2) 0.0351(8) Uani 1 1 d . . . . .
C7 C 0.7413(4) 0.5573(4) 0.5788(2) 0.0392(8) Uani 1 1 d . . . . .
H7 H 0.822145 0.532772 0.558012 0.047 Uiso 1 1 calc R U . . .
C8 C 0.7096(4) 0.6787(4) 0.5642(2) 0.0420(9) Uani 1 1 d . . . . .
H8 H 0.768148 0.739453 0.532009 0.050 Uiso 1 1 calc R U . . .
C9 C 0.5928(4) 0.7117(4) 0.5963(2) 0.0404(8) Uani 1 1 d . . . . .
H9 H 0.573665 0.796870 0.586278 0.048 Uiso 1 1 calc R U . . .
C10 C 0.0088(4) 0.6794(4) 0.7796(2) 0.0370(8) Uani 1 1 d . . . . .
H10 H 0.009941 0.584030 0.785110 0.044 Uiso 1 1 calc R U . . .
C11 C -0.1001(4) 0.7275(4) 0.8114(2) 0.0366(8) Uani 1 1 d . . . . .
C12 C -0.1071(4) 0.8636(4) 0.8021(2) 0.0407(8) Uani 1 1 d . . . . .
H12 H -0.183900 0.896236 0.822082 0.049 Uiso 1 1 calc R U . . .
C13 C -0.0001(5) 0.9500(5) 0.7631(2) 0.0441(9) Uani 1 1 d . . . . .
H13 H -0.000674 1.044653 0.756010 0.053 Uiso 1 1 calc R U . . .
C14 C 0.1086(4) 0.8977(4) 0.7343(2) 0.0388(8) Uani 1 1 d . . . . .
H14 H 0.183750 0.959353 0.708305 0.047 Uiso 1 1 calc R U . . .
C15 C 0.5502(4) 0.8920(4) 0.8760(2) 0.0346(7) Uani 1 1 d . . . . .
H15 H 0.495706 0.795353 0.887326 0.041 Uiso 1 1 calc R U . . .
C16 C 0.6722(4) 1.0132(4) 0.9374(2) 0.0390(8) Uani 1 1 d . . . . .
C17 C 0.7517(5) 1.1547(5) 0.9230(3) 0.0552(11) Uani 1 1 d . . . . .
H17 H 0.835496 1.239830 0.964828 0.066 Uiso 1 1 calc R U . . .
C18 C 0.7058(6) 1.1688(5) 0.8462(3) 0.0683(14) Uani 1 1 d . . . . .
H18 H 0.758856 1.264411 0.833617 0.082 Uiso 1 1 calc R U . . .
C19 C 0.5821(5) 1.0433(5) 0.7870(3) 0.0543(11) Uani 1 1 d . . . . .
H19 H 0.550341 1.055610 0.734467 0.065 Uiso 1 1 calc R U . . .

loop_
_atom_site_aniso_label
_atom_site_aniso_U_11
_atom_site_aniso_U_22
_atom_site_aniso_U_33
_atom_site_aniso_U_23
_atom_site_aniso_U_13
_atom_site_aniso_U_12
Cd1 0.02926(13) 0.03231(13) 0.03231(13) 0.01169(10) 0.00593(10) 0.01186(10)
Br1 0.0593(3) 0.0418(2) 0.0552(2) 0.02108(18) 0.0226(2) 0.02886(19)
Br2 0.0565(3) 0.0564(3) 0.0560(3) 0.0230(2) 0.0301(2) 0.0244(2)
Br3 0.0565(3) 0.0613(3) 0.0341(2) 0.00720(19) -0.00150(18) 0.0241(2)
F1 0.0489(14) 0.0571(15) 0.0816(18) 0.0451(14) 0.0208(13) 0.0200(12)
F2 0.0617(15) 0.0532(14) 0.0665(16) 0.0279(13) -0.0175(13) 0.0166(12)
F3 0.105(2) 0.0620(16) 0.0629(16) 0.0257(13) 0.0302(15) 0.0578(16)
F4 0.091(5) 0.116(8) 0.070(5) 0.052(6) 0.030(4) 0.011(5)
F4A 0.071(6) 0.103(9) 0.061(8) 0.044(7) -0.025(5) 0.010(5)
F5 0.164(9) 0.072(4) 0.040(3) 0.016(3) -0.001(5) 0.009(4)
F5A 0.127(13) 0.042(5) 0.048(8) 0.028(5) 0.010(8) 0.027(6)
F6 0.114(5) 0.173(6) 0.159(6) 0.120(5) 0.027(4) 0.089(4)
F6A 0.150(9) 0.115(8) 0.076(6) 0.034(6) 0.055(6) 0.079(7)
O1 0.0330(12) 0.0401(14) 0.0366(13) 0.0158(11) 0.0040(10) 0.0142(11)
O2 0.0391(14) 0.0376(14) 0.0404(14) 0.0157(12) 0.0034(11) 0.0088(12)
O3 0.0454(15) 0.0384(14) 0.0387(14) 0.0163(12) 0.0007(11) 0.0097(12)
O4 0.086(2) 0.0487(18) 0.0543(19) 0.0280(16) -0.0166(17) -0.0110(17)
O5 0.0435(15) 0.0383(14) 0.0411(15) 0.0156(12) -0.0021(12) 0.0074(12)
N1 0.0309(15) 0.0378(16) 0.0320(15) 0.0124(13) 0.0063(12) 0.0133(12)
N2 0.0314(15) 0.0365(16) 0.0341(16) 0.0096(13) 0.0058(12) 0.0125(13)
N3 0.0330(15) 0.0325(15) 0.0373(16) 0.0097(13) 0.0043(12) 0.0131(12)
C1 0.0343(18) 0.0375(19) 0.0318(18) 0.0134(15) 0.0101(15) 0.0178(16)
C2 0.0365(19) 0.040(2) 0.042(2) 0.0152(17) 0.0056(16) 0.0170(16)
C3 0.046(2) 0.035(2) 0.040(2) 0.0171(17) 0.0017(17) 0.0098(17)
C4 0.059(5) 0.057(5) 0.051(4) 0.028(3) 0.003(4) 0.006(4)
C4A 0.060(7) 0.038(6) 0.046(7) 0.018(5) 0.004(5) 0.015(5)
C5 0.0356(18) 0.0370(19) 0.0332(18) 0.0131(15) 0.0079(15) 0.0133(15)
C6 0.0375(19) 0.0314(18) 0.0354(19) 0.0093(15) 0.0049(15) 0.0146(15)
C7 0.0363(19) 0.044(2) 0.040(2) 0.0149(17) 0.0160(16) 0.0163(16)
C8 0.041(2) 0.047(2) 0.044(2) 0.0214(18) 0.0130(17) 0.0194(17)
C9 0.040(2) 0.043(2) 0.045(2) 0.0193(18) 0.0130(17) 0.0210(17)
C10 0.0360(19) 0.0362(19) 0.0349(19) 0.0093(15) 0.0051(15) 0.0128(15)
C11 0.0348(18) 0.041(2) 0.0304(18) 0.0098(15) 0.0077(15) 0.0128(16)
C12 0.0371(19) 0.043(2) 0.040(2) 0.0067(17) 0.0073(16) 0.0194(17)
C13 0.047(2) 0.042(2) 0.045(2) 0.0115(18) 0.0077(18) 0.0224(18)
C14 0.040(2) 0.0374(19) 0.0371(19) 0.0114(16) 0.0098(16) 0.0135(16)
C15 0.0317(17) 0.0359(18) 0.0355(19) 0.0093(15) 0.0085(14) 0.0139(15)
C16 0.039(2) 0.042(2) 0.0343(19) 0.0049(16) 0.0022(15) 0.0204(17)
C17 0.058(3) 0.035(2) 0.050(2) -0.0002(18) -0.009(2) 0.0096(19)
C18 0.081(3) 0.036(2) 0.062(3) 0.018(2) -0.009(3) 0.003(2)
C19 0.058(3) 0.038(2) 0.053(3) 0.0166(19) -0.007(2) 0.0103(19)

loop_
_atom_type_symbol
_atom_type_description
_atom_type_scat_dispersion_real
_atom_type_scat_dispersion_imag
_atom_type_scat_source
C C 0.0033 0.0016 'International Tables Vol C Tables 4.2.6.8 and 6.1.1.4'
H H 0.0000 0.0000 'International Tables Vol C Tables 4.2.6.8 and 6.1.1.4'
Br Br -0.2901 2.4595 'International Tables Vol C Tables 4.2.6.8 and 6.1.1.4'
Cd Cd -0.8075 1.2024 'International Tables Vol C Tables 4.2.6.8 and 6.1.1.4'
F F 0.0171 0.0103 'International Tables Vol C Tables 4.2.6.8 and 6.1.1.4'
N N 0.0061 0.0033 'International Tables Vol C Tables 4.2.6.8 and 6.1.1.4'
O O 0.0106 0.0060 'International Tables Vol C Tables 4.2.6.8 and 6.1.1.4'

loop_
_geom_angle_atom_site_label_1
_geom_angle_atom_site_label_2
_geom_angle_atom_site_label_3
_geom_angle
_geom_angle_site_symmetry_1
_geom_angle_site_symmetry_3
O1 Cd1 O3 168.04(9) . .
O1 Cd1 N1 88.29(9) . .
O1 Cd1 N2 87.44(9) . .
O1 Cd1 N3 86.02(9) . .
O3 Cd1 N1 92.94(10) . .
O3 Cd1 N2 90.83(10) . .
O3 Cd1 N3 82.08(9) . .
O5 Cd1 O1 111.81(9) . .
O5 Cd1 O3 80.14(9) . .
O5 Cd1 N1 87.23(10) . .
O5 Cd1 N2 96.19(10) . .
O5 Cd1 N3 161.87(9) . .
N1 Cd1 N2 175.30(10) . .
N1 Cd1 N3 90.13(10) . .
N2 Cd1 N3 87.61(10) . .
C1 O1 Cd1 114.2(2) . .
C3 O3 Cd1 133.6(2) . .
Cd1 O5 H5A 110.9 . .
Cd1 O5 H5B 110.4 . .
H5A O5 H5B 103.1 . .
C5 N1 Cd1 120.2(2) . .
C5 N1 C9 118.4(3) . .
C9 N1 Cd1 121.4(2) . .
C10 N2 Cd1 121.6(2) . .
C10 N2 C14 118.1(3) . .
C14 N2 Cd1 120.3(2) . .
C15 N3 Cd1 121.2(2) . .
C19 N3 Cd1 121.1(3) . .
C19 N3 C15 117.7(3) . .
O1 C1 C2 113.3(3) . .
O2 C1 O1 128.2(3) . .
O2 C1 C2 118.3(3) . .
F1 C2 C1 111.8(3) . .
F2 C2 F1 106.0(3) . .
F2 C2 F3 107.7(3) . .
F2 C2 C1 113.5(3) . .
F3 C2 F1 106.3(3) . .
F3 C2 C1 111.1(3) . .
O3 C3 C4 113.8(5) . .
O3 C3 C4A 114.6(7) . .
O4 C3 O3 130.3(4) . .
O4 C3 C4 115.7(5) . .
O4 C3 C4A 112.1(8) . .
F4 C4 F5 104.1(13) . .
F4 C4 C3 110.1(10) . .
F5 C4 C3 109.8(9) . .
F6 C4 F4 106.9(11) . .
F6 C4 F5 112.8(10) . .
F6 C4 C3 112.7(8) . .
F4A C4A C3 105.0(16) . .
F5A C4A F4A 103(2) . .
F5A C4A F6A 105(2) . .
F5A C4A C3 112.5(18) . .
F6A C4A F4A 116.3(17) . .
F6A C4A C3 114.4(14) . .
N1 C5 H5 119.3 . .
N1 C5 C6 121.3(3) . .
C6 C5 H5 119.3 . .
C5 C6 Br1 119.2(3) . .
C5 C6 C7 121.1(3) . .
C7 C6 Br1 119.7(3) . .
C6 C7 H7 121.6 . .
C8 C7 C6 116.8(3) . .
C8 C7 H7 121.6 . .
C7 C8 H8 120.1 . .
C9 C8 C7 119.9(3) . .
C9 C8 H8 120.1 . .
N1 C9 C8 122.5(3) . .
N1 C9 H9 118.7 . .
C8 C9 H9 118.7 . .
N2 C10 H10 119.1 . .
N2 C10 C11 121.8(3) . .
C11 C10 H10 119.1 . .
C10 C11 Br2 119.6(3) . .
C10 C11 C12 120.1(3) . .
C12 C11 Br2 120.2(3) . .
C11 C12 H12 121.0 . .
C13 C12 C11 118.1(4) . .
C13 C12 H12 121.0 . .
C12 C13 H13 120.4 . .
C12 C13 C14 119.1(4) . .
C14 C13 H13 120.4 . .
N2 C14 C13 122.8(3) . .
N2 C14 H14 118.6 . .
C13 C14 H14 118.6 . .
N3 C15 H15 118.9 . .
N3 C15 C16 122.3(3) . .
C16 C15 H15 118.9 . .
C15 C16 Br3 118.7(3) . .
C17 C16 Br3 121.2(3) . .
C17 C16 C15 120.1(4) . .
C16 C17 H17 121.2 . .
C18 C17 C16 117.7(4) . .
C18 C17 H17 121.2 . .
C17 C18 H18 120.1 . .
C17 C18 C19 119.8(4) . .
C19 C18 H18 120.1 . .
N3 C19 C18 122.6(4) . .
N3 C19 H19 118.7 . .
C18 C19 H19 118.7 . .

loop_
_geom_bond_atom_site_label_1
_geom_bond_atom_site_label_2
_geom_bond_distance
_geom_bond_site_symmetry_2
Cd1 O1 2.294(2) .
Cd1 O3 2.329(2) .
Cd1 O5 2.272(2) .
Cd1 N1 2.337(3) .
Cd1 N2 2.348(3) .
Cd1 N3 2.406(3) .
Br1 C6 1.893(3) .
Br2 C11 1.888(3) .
Br3 C16 1.885(4) .
F1 C2 1.332(4) .
F2 C2 1.321(4) .
F3 C2 1.326(4) .
F4 C4 1.343(17) .
F4A C4A 1.39(2) .
F5 C4 1.361(14) .
F5A C4A 1.28(3) .
F6 C4 1.283(14) .
F6A C4A 1.29(2) .
O1 C1 1.258(4) .
O2 C1 1.222(4) .
O3 C3 1.239(4) .
O4 C3 1.216(5) .
O5 H5A 0.8949 .
O5 H5B 0.8940 .
N1 C5 1.334(4) .
N1 C9 1.341(4) .
N2 C10 1.334(4) .
N2 C14 1.344(4) .
N3 C15 1.341(4) .
N3 C19 1.333(5) .
C1 C2 1.543(5) .
C3 C4 1.551(11) .
C3 C4A 1.56(2) .
C5 H5 0.9500 .
C5 C6 1.375(5) .
C6 C7 1.384(5) .
C7 H7 0.9500 .
C7 C8 1.377(5) .
C8 H8 0.9500 .
C8 C9 1.376(5) .
C9 H9 0.9500 .
C10 H10 0.9500 .
C10 C11 1.379(5) .
C11 C12 1.382(5) .
C12 H12 0.9500 .
C12 C13 1.370(5) .
C13 H13 0.9500 .
C13 C14 1.379(5) .
C14 H14 0.9500 .
C15 H15 0.9500 .
C15 C16 1.377(5) .
C16 C17 1.374(6) .
C17 H17 0.9500 .
C17 C18 1.372(6) .
C18 H18 0.9500 .
C18 C19 1.382(6) .
C19 H19 0.9500 .

loop_
_geom_hbond_atom_site_label_D
_geom_hbond_atom_site_label_H
_geom_hbond_atom_site_label_A
_geom_hbond_distance_DH
_geom_hbond_distance_HA
_geom_hbond_distance_DA
_geom_hbond_angle_DHA
_geom_hbond_site_symmetry_A
_geom_hbond_publ_flag
O5 H5A O2 0.89 2.04 2.750(3) 135.6 2_566 yes
O5 H5B O4 0.89 1.90 2.731(4) 153.4 . yes

loop_
_geom_torsion_atom_site_label_1
_geom_torsion_atom_site_label_2
_geom_torsion_atom_site_label_3
_geom_torsion_atom_site_label_4
_geom_torsion
_geom_torsion_site_symmetry_1
_geom_torsion_site_symmetry_2
_geom_torsion_site_symmetry_3
_geom_torsion_site_symmetry_4
Cd1 O1 C1 O2 -13.2(5) . . . .
Cd1 O1 C1 C2 163.1(2) . . . .
Cd1 O3 C3 O4 7.5(8) . . . .
Cd1 O3 C3 C4 -178.1(6) . . . .
Cd1 O3 C3 C4A -151.1(9) . . . .
Cd1 N1 C5 C6 179.8(2) . . . .
Cd1 N1 C9 C8 -178.8(3) . . . .
Cd1 N2 C10 C11 177.5(3) . . . .
Cd1 N2 C14 C13 -179.1(3) . . . .
Cd1 N3 C15 C16 175.7(3) . . . .
Cd1 N3 C19 C18 -175.4(4) . . . .
Br1 C6 C7 C8 -179.4(3) . . . .
Br2 C11 C12 C13 177.1(3) . . . .
Br3 C16 C17 C18 177.4(4) . . . .
O1 C1 C2 F1 52.1(4) . . . .
O1 C1 C2 F2 172.0(3) . . . .
O1 C1 C2 F3 -66.5(4) . . . .
O2 C1 C2 F1 -131.3(3) . . . .
O2 C1 C2 F2 -11.4(5) . . . .
O2 C1 C2 F3 110.1(4) . . . .
O3 C3 C4 F4 152.5(10) . . . .
O3 C3 C4 F5 38.3(12) . . . .
O3 C3 C4 F6 -88.3(8) . . . .
O3 C3 C4A F4A -45.2(16) . . . .
O3 C3 C4A F5A -156.7(19) . . . .
O3 C3 C4A F6A 83.6(15) . . . .
O4 C3 C4 F4 -32.3(14) . . . .
O4 C3 C4 F5 -146.4(9) . . . .
O4 C3 C4 F6 87.0(8) . . . .
O4 C3 C4A F4A 152.3(12) . . . .
O4 C3 C4A F5A 41(2) . . . .
O4 C3 C4A F6A -79.0(14) . . . .
N1 C5 C6 Br1 178.4(3) . . . .
N1 C5 C6 C7 -1.2(5) . . . .
N2 C10 C11 Br2 -177.3(3) . . . .
N2 C10 C11 C12 1.8(5) . . . .
N3 C15 C16 Br3 -177.3(3) . . . .
N3 C15 C16 C17 0.7(6) . . . .
C5 N1 C9 C8 -0.1(5) . . . .
C5 C6 C7 C8 0.2(5) . . . .
C6 C7 C8 C9 0.8(6) . . . .
C7 C8 C9 N1 -0.9(6) . . . .
C9 N1 C5 C6 1.1(5) . . . .
C10 N2 C14 C13 -1.5(5) . . . .
C10 C11 C12 C13 -2.1(5) . . . .
C11 C12 C13 C14 0.6(6) . . . .
C12 C13 C14 N2 1.2(6) . . . .
C14 N2 C10 C11 -0.1(5) . . . .
C15 N3 C19 C18 1.4(7) . . . .
C15 C16 C17 C18 -0.5(7) . . . .
C16 C17 C18 C19 0.8(8) . . . .
C17 C18 C19 N3 -1.3(8) . . . .
C19 N3 C15 C16 -1.1(5) . . . .
